data_7706332
loop_
_publ_author_name
'Deorukhkar, Neel'
'Besnard, C\'eline'
'Gu\'en\'ee, Laure'
'Piguet, Claude'

_publ_section_title
;
 Tuning spin-crossover transition temperatures in non-symmetrical
 homoleptic meridional/facial [Fe(didentate)<sub>3</sub>]<sup>2+</sup>
 complexes: what for and who cares about it?
;
_journal_issue 4
_journal_name_full 'Dalton transactions (Cambridge, England : 2003)'
_journal_page_first 1206
_journal_page_last 1223
_journal_paper_doi 10.1039/d0dt03828h
_journal_volume 50
_journal_year 2021
_chemical_formula_moiety 'C36 H30 Fe N12, 2(Cl O4)'
_chemical_formula_sum 'C36 H30 Cl2 Fe N12 O8'
_chemical_formula_weight 885.47
_space_group_crystal_system monoclinic
_space_group_IT_number 14
_space_group_name_Hall '-P 2ybc'
_space_group_name_H-M_alt 'P 1 21/c 1'
_atom_sites_solution_hydrogens geom
_atom_sites_solution_primary dual
_atom_sites_solution_secondary difmap
_audit_creation_date 2019-09-12
_audit_creation_method
;
Olex2 1.2
(compiled 2018.05.29 svn.r3508 for OlexSys, GUI svn.r5506)
;
_audit_update_record
;
2020-10-30 deposited with the CCDC.	2020-12-15 downloaded from the CCDC.
;
_cell_angle_alpha 90
_cell_angle_beta 93.9532(15)
_cell_angle_gamma 90
_cell_formula_units_Z 4
_cell_length_a 14.9848(3)
_cell_length_b 14.7075(3)
_cell_length_c 17.1641(3)
_cell_measurement_reflns_used 7211
_cell_measurement_temperature 281(8)
_cell_measurement_theta_max 68.6010
_cell_measurement_theta_min 2.9710
_cell_volume 3773.78(13)
_computing_cell_refinement 'CrysAlisPro 1.171.39.46 (Rigaku OD, 2018)'
_computing_data_collection 'CrysAlisPro 1.171.39.46 (Rigaku OD, 2018)'
_computing_data_reduction 'CrysAlisPro 1.171.39.46 (Rigaku OD, 2018)'
_computing_molecular_graphics 'Olex2 (Dolomanov et al., 2009)'
_computing_publication_material 'Olex2 (Dolomanov et al., 2009)'
_computing_structure_refinement 'ShelXL (Sheldrick, 2015)'
_computing_structure_solution 'ShelXT (Sheldrick, 2015)'
_diffrn_ambient_environment air
_diffrn_ambient_temperature 281(8)
_diffrn_detector 'CCD plate'
_diffrn_detector_area_resol_mean 10.4670
_diffrn_detector_type Atlas
_diffrn_measured_fraction_theta_full 0.997
_diffrn_measured_fraction_theta_max 0.986
_diffrn_measurement_details
;
List of Runs (angles in degrees, time in seconds):

  # Type    Start    End  Width  t~exp~   \w     \q     \k     \f   Frames
#--------------------------------------------------------------------------
  1  \w    -69.00  39.00   1.00    2.00    --  -38.13  57.00 -30.00  108
  2  \w    -87.00  -9.00   1.00    2.00    --  -38.13 -38.00 150.00   78
  3  \w      6.00  72.00   1.00    2.00    --   38.13 -99.00  30.00   66
  4  \w     59.00 128.00   1.00    8.00    --  100.00 -45.00  60.00   69
  5  \w     33.00  88.00   1.00    8.00    --  100.00-111.00  60.00   55
  6  \w     19.00 112.00   1.00    8.00    --  100.00-111.00-120.00   93
  7  \w     47.00 136.00   1.00    8.00    --  100.00 -77.00-120.00   89
  8  \w     23.00  97.00   1.00    8.00    --  100.00 -61.00  60.00   74
  9  \w    101.00 155.00   1.00    8.00    --  100.00 111.00-180.00   54
 10  \w    126.00 151.00   1.00    8.00    --  100.00 178.00  90.00   25
 11  \w     54.00 176.00   1.00    8.00    --  100.00   0.00   0.00  122
;
_diffrn_measurement_device 'four-circle diffractometer'
_diffrn_measurement_device_type 'SuperNova, Dual, Cu at home/near, Atlas'
_diffrn_measurement_method '\w scans'
_diffrn_orient_matrix_type 'CrysAlisPro convention (1999,Acta A55,543-557)'
_diffrn_orient_matrix_UB_11 0.0853617000
_diffrn_orient_matrix_UB_12 -0.0559911000
_diffrn_orient_matrix_UB_13 -0.0098382000
_diffrn_orient_matrix_UB_21 0.0521163000
_diffrn_orient_matrix_UB_22 0.0882349000
_diffrn_orient_matrix_UB_23 -0.0137819000
_diffrn_orient_matrix_UB_31 0.0248499000
_diffrn_orient_matrix_UB_32 0.0075732000
_diffrn_orient_matrix_UB_33 0.0883342000
_diffrn_radiation_monochromator mirror
_diffrn_radiation_probe x-ray
_diffrn_radiation_type CuK\a
_diffrn_radiation_wavelength 1.54184
_diffrn_reflns_av_R_equivalents 0.0187
_diffrn_reflns_av_unetI/netI 0.0202
_diffrn_reflns_Laue_measured_fraction_full 0.997
_diffrn_reflns_Laue_measured_fraction_max 0.986
_diffrn_reflns_limit_h_max 17
_diffrn_reflns_limit_h_min -17
_diffrn_reflns_limit_k_max 17
_diffrn_reflns_limit_k_min -12
_diffrn_reflns_limit_l_max 20
_diffrn_reflns_limit_l_min -13
_diffrn_reflns_number 17075
_diffrn_reflns_point_group_measured_fraction_full 0.997
_diffrn_reflns_point_group_measured_fraction_max 0.986
_diffrn_reflns_theta_full 67.500
_diffrn_reflns_theta_max 68.760
_diffrn_reflns_theta_min 2.956
_diffrn_source 'micro-focus sealed X-ray tube'
_diffrn_source_type 'SuperNova (Cu) X-ray Source'
_exptl_absorpt_coefficient_mu 5.114
_exptl_absorpt_correction_T_max 0.525
_exptl_absorpt_correction_T_min 0.351
_exptl_absorpt_correction_type analytical
_exptl_absorpt_process_details
;
CrysAlisPro 1.171.39.46 (Rigaku Oxford Diffraction, 2018)
Analytical numeric absorption correction using a multifaceted crystal
			model based on expressions derived by R.C. Clark & J.S. Reid.
(Clark, R. C. & Reid, J. S. (1995). Acta Cryst. A51, 887-897)
Empirical absorption correction using spherical harmonics,
 implemented in SCALE3 ABSPACK scaling algorithm.
;
_exptl_crystal_colour 'dark red'
_exptl_crystal_density_diffrn 1.558
_exptl_crystal_description prism
_exptl_crystal_F_000 1816
_exptl_crystal_size_max 0.364
_exptl_crystal_size_mid 0.222
_exptl_crystal_size_min 0.194
_refine_diff_density_max 0.743
_refine_diff_density_min -0.484
_refine_diff_density_rms 0.058
_refine_ls_extinction_method none
_refine_ls_goodness_of_fit_ref 1.054
_refine_ls_hydrogen_treatment constr
_refine_ls_matrix_type full
_refine_ls_number_parameters 535
_refine_ls_number_reflns 6891
_refine_ls_number_restraints 0
_refine_ls_restrained_S_all 1.054
_refine_ls_R_factor_all 0.0603
_refine_ls_R_factor_gt 0.0528
_refine_ls_shift/su_max 0.001
_refine_ls_shift/su_mean 0.000
_refine_ls_structure_factor_coef Fsqd
_refine_ls_weighting_details 'w=1/[\s^2^(Fo^2^)+(0.0978P)^2^+1.7158P] where P=(Fo^2^+2Fc^2^)/3'
_refine_ls_weighting_scheme calc
_refine_ls_wR_factor_gt 0.1516
_refine_ls_wR_factor_ref 0.1603
_reflns_Friedel_coverage 0.000
_reflns_number_gt 5956
_reflns_number_total 6891
_reflns_threshold_expression 'I > 2\s(I)'
_cod_data_source_file d0dt03828h2.cif
_cod_data_source_block 5_FeL6_280K
_cod_depositor_comments 'Adding full bibliography for 7706322--7706338.cif.'
_cod_original_cell_volume 3773.78(11)
_cod_database_code 7706332
_shelx_shelxl_version_number 2014/7
_chemical_oxdiff_formula 'C36 H30 Cl2 Fe N12 O8'
_shelx_space_group_comment
;
The symmetry employed for this shelxl refinement is uniquely defined
by the following loop, which should always be used as a source of
symmetry information in preference to the above space-group names.
They are only intended as comments.
;
_reflns_odcompleteness_completeness 99.83
_reflns_odcompleteness_iscentric 1
_reflns_odcompleteness_theta 66.97
_olex2_refinement_description
;
1. Fixed Uiso
 At 1.2 times of:
  All C(H) groups
 At 1.5 times of:
  All C(H,H,H) groups
2.a Aromatic/amide H refined with riding coordinates:
 C2(H2), C3(H3), C4(H4), C5(H5), C10(H10), C11(H11), C12(H12), C14(H14),
 C15(H15), C16(H16), C17(H17), C22(H22), C23(H23), C24(H24), C26(H26), C27(H27),
  C28(H28), C29(H29), C34(H34), C35(H35), C36(H36)
2.b Idealised Me refined as rotating group:
 C8(H8A,H8B,H8C), C20(H20A,H20B,H20C), C32(H32A,H32B,H32C)
;
_olex2_submission_special_instructions 'No special instructions were received'
_oxdiff_exptl_absorpt_empirical_details
;
Empirical correction (ABSPACK) includes:
- Absorption correction using spherical harmonics
- Frame scaling
;
_oxdiff_exptl_absorpt_empirical_full_max 1.410
_oxdiff_exptl_absorpt_empirical_full_min 0.822

loop_
_space_group_symop_operation_xyz
'x, y, z'
'-x, y+1/2, -z+1/2'
'-x, -y, -z'
'x, -y-1/2, z-1/2'

loop_
_atom_site_label
_atom_site_type_symbol
_atom_site_fract_x
_atom_site_fract_y
_atom_site_fract_z
_atom_site_U_iso_or_equiv
_atom_site_adp_type
_atom_site_occupancy
_atom_site_site_symmetry_order
_atom_site_calc_flag
_atom_site_refinement_flags_posn
_atom_site_refinement_flags_adp
_atom_site_refinement_flags_occupancy
_atom_site_disorder_assembly
_atom_site_disorder_group
Fe1 Fe 0.74765(3) 0.49302(3) 0.29996(2) 0.04523(15) Uani 1 1 d . . . . .
N1 N 0.63772(18) 0.48824(18) 0.21635(15) 0.0541(6) Uani 1 1 d . . . . .
N2 N 0.53603(19) 0.5574(2) 0.13717(16) 0.0668(7) Uani 1 1 d . . . . .
N3 N 0.73651(19) 0.63488(19) 0.24917(15) 0.0577(6) Uani 1 1 d . . . . .
N4 N 0.6345(2) 0.7291(2) 0.17527(17) 0.0690(8) Uani 1 1 d . . . . .
N5 N 0.84128(15) 0.54771(17) 0.38654(13) 0.0467(5) Uani 1 1 d . . . . .
N6 N 0.86891(17) 0.61168(18) 0.50362(14) 0.0539(6) Uani 1 1 d . . . . .
N7 N 0.66510(16) 0.54324(17) 0.39159(14) 0.0486(5) Uani 1 1 d . . . . .
N8 N 0.6735(2) 0.6196(2) 0.51392(16) 0.0626(7) Uani 1 1 d . . . . .
N9 N 0.76375(15) 0.35729(17) 0.34208(13) 0.0482(5) Uani 1 1 d . . . . .
N10 N 0.84512(17) 0.22959(18) 0.34713(14) 0.0533(6) Uani 1 1 d . . . . .
N11 N 0.84182(17) 0.43254(19) 0.22412(14) 0.0550(6) Uani 1 1 d . . . . .
N12 N 0.9341(2) 0.3019(2) 0.21007(19) 0.0768(9) Uani 1 1 d . . . . .
C1 C 0.5748(2) 0.4247(2) 0.19089(19) 0.0586(8) Uani 1 1 d . . . . .
C2 C 0.5685(3) 0.3322(3) 0.2078(2) 0.0687(9) Uani 1 1 d . . . . .
H2 H 0.6112 0.3027 0.2406 0.082 Uiso 1 1 calc R . . . .
C3 C 0.4960(3) 0.2871(3) 0.1734(3) 0.0836(12) Uani 1 1 d . . . . .
H3 H 0.4897 0.2253 0.1831 0.100 Uiso 1 1 calc R . . . .
C4 C 0.4315(3) 0.3308(4) 0.1242(3) 0.0927(15) Uani 1 1 d . . . . .
H4 H 0.3835 0.2973 0.1022 0.111 Uiso 1 1 calc R . . . .
C5 C 0.4366(3) 0.4219(4) 0.1072(2) 0.0845(12) Uani 1 1 d . . . . .
H5 H 0.3931 0.4513 0.0752 0.101 Uiso 1 1 calc R . . . .
C6 C 0.5108(2) 0.4674(3) 0.1410(2) 0.0650(9) Uani 1 1 d . . . . .
C7 C 0.6124(2) 0.5665(2) 0.18312(17) 0.0542(7) Uani 1 1 d . . . . .
C8 C 0.4840(3) 0.6274(4) 0.0934(3) 0.0937(14) Uani 1 1 d . . . . .
H8A H 0.4467 0.6589 0.1280 0.140 Uiso 1 1 calc GR . . . .
H8B H 0.4472 0.5994 0.0522 0.140 Uiso 1 1 calc GR . . . .
H8C H 0.5240 0.6699 0.0715 0.140 Uiso 1 1 calc GR . . . .
C9 C 0.6634(2) 0.6493(2) 0.20170(17) 0.0565(7) Uani 1 1 d . . . . .
C10 C 0.6821(3) 0.8022(3) 0.2003(2) 0.0756(10) Uani 1 1 d . . . . .
H10 H 0.6633 0.8595 0.1833 0.091 Uiso 1 1 calc R . . . .
C11 C 0.7572(3) 0.7950(3) 0.2501(2) 0.0760(10) Uani 1 1 d . . . . .
H11 H 0.7890 0.8461 0.2679 0.091 Uiso 1 1 calc R . . . .
C12 C 0.7834(3) 0.7091(2) 0.2723(2) 0.0681(9) Uani 1 1 d . . . . .
H12 H 0.8353 0.7018 0.3046 0.082 Uiso 1 1 calc R . . . .
C13 C 0.93232(19) 0.5637(2) 0.39709(17) 0.0508(7) Uani 1 1 d . . . . .
C14 C 1.0006(2) 0.5484(3) 0.34803(19) 0.0609(8) Uani 1 1 d . . . . .
H14 H 0.9897 0.5207 0.2996 0.073 Uiso 1 1 calc R . . . .
C15 C 1.0852(2) 0.5760(3) 0.3742(2) 0.0728(10) Uani 1 1 d . . . . .
H15 H 1.1324 0.5673 0.3424 0.087 Uiso 1 1 calc R . . . .
C16 C 1.1018(2) 0.6166(3) 0.4469(2) 0.0771(11) Uani 1 1 d . . . . .
H16 H 1.1600 0.6341 0.4623 0.093 Uiso 1 1 calc R . . . .
C17 C 1.0360(3) 0.6318(3) 0.4964(2) 0.0711(10) Uani 1 1 d . . . . .
H17 H 1.0479 0.6588 0.5450 0.085 Uiso 1 1 calc R . . . .
C18 C 0.9497(2) 0.6045(2) 0.47021(18) 0.0560(7) Uani 1 1 d . . . . .
C19 C 0.80634(19) 0.5782(2) 0.45060(16) 0.0475(6) Uani 1 1 d . . . . .
C20 C 0.8573(3) 0.6484(3) 0.5812(2) 0.0745(10) Uani 1 1 d . . . . .
H20A H 0.8259 0.7052 0.5764 0.112 Uiso 1 1 calc GR . . . .
H20B H 0.9148 0.6578 0.6081 0.112 Uiso 1 1 calc GR . . . .
H20C H 0.8234 0.6062 0.6101 0.112 Uiso 1 1 calc GR . . . .
C21 C 0.7093(2) 0.5803(2) 0.45454(16) 0.0482(6) Uani 1 1 d . . . . .
C22 C 0.5837(3) 0.6237(3) 0.5094(2) 0.0702(9) Uani 1 1 d . . . . .
H22 H 0.5556 0.6516 0.5497 0.084 Uiso 1 1 calc R . . . .
C23 C 0.5319(2) 0.5883(3) 0.4480(2) 0.0653(9) Uani 1 1 d . . . . .
H23 H 0.4698 0.5917 0.4459 0.078 Uiso 1 1 calc R . . . .
C24 C 0.5756(2) 0.5475(2) 0.38953(19) 0.0567(7) Uani 1 1 d . . . . .
H24 H 0.5421 0.5221 0.3473 0.068 Uiso 1 1 calc R . . . .
C25 C 0.73693(19) 0.3039(2) 0.40323(16) 0.0486(6) Uani 1 1 d . . . . .
C26 C 0.6748(2) 0.3202(2) 0.45783(18) 0.0562(7) Uani 1 1 d . . . . .
H26 H 0.6403 0.3728 0.4562 0.067 Uiso 1 1 calc R . . . .
C27 C 0.6661(2) 0.2550(3) 0.51477(19) 0.0639(8) Uani 1 1 d . . . . .
H27 H 0.6258 0.2648 0.5528 0.077 Uiso 1 1 calc R . . . .
C28 C 0.7162(2) 0.1750(3) 0.5167(2) 0.0666(9) Uani 1 1 d . . . . .
H28 H 0.7078 0.1323 0.5555 0.080 Uiso 1 1 calc R . . . .
C29 C 0.7777(2) 0.1576(2) 0.4627(2) 0.0641(8) Uani 1 1 d . . . . .
H29 H 0.8109 0.1042 0.4637 0.077 Uiso 1 1 calc R . . . .
C30 C 0.7875(2) 0.2242(2) 0.40648(17) 0.0522(7) Uani 1 1 d . . . . .
C31 C 0.82779(19) 0.3101(2) 0.31054(16) 0.0496(6) Uani 1 1 d . . . . .
C32 C 0.9093(3) 0.1578(3) 0.3310(2) 0.0711(9) Uani 1 1 d . . . . .
H32A H 0.9330 0.1688 0.2813 0.107 Uiso 1 1 calc GR . . . .
H32B H 0.8797 0.0999 0.3301 0.107 Uiso 1 1 calc GR . . . .
H32C H 0.9572 0.1577 0.3711 0.107 Uiso 1 1 calc GR . . . .
C33 C 0.8713(2) 0.3489(2) 0.24429(17) 0.0532(7) Uani 1 1 d . . . . .
C34 C 0.9669(3) 0.3431(3) 0.1480(3) 0.0857(12) Uani 1 1 d . . . . .
H34 H 1.0103 0.3128 0.1217 0.103 Uiso 1 1 calc R . . . .
C35 C 0.9399(3) 0.4262(3) 0.1217(2) 0.0803(11) Uani 1 1 d . . . . .
H35 H 0.9634 0.4521 0.0781 0.096 Uiso 1 1 calc R . . . .
C36 C 0.8767(3) 0.4711(3) 0.16175(19) 0.0676(9) Uani 1 1 d . . . . .
H36 H 0.8578 0.5287 0.1455 0.081 Uiso 1 1 calc R . . . .
Cl1 Cl 0.32263(6) 0.57444(7) 0.28970(6) 0.0740(3) Uani 1 1 d . . . . .
O1 O 0.3283(4) 0.5453(4) 0.3674(3) 0.158(2) Uani 1 1 d . . . . .
O2 O 0.4079(3) 0.5804(6) 0.2668(3) 0.210(4) Uani 1 1 d . . . . .
O4 O 0.2824(3) 0.6627(3) 0.2945(3) 0.1295(14) Uani 1 1 d . . . . .
O3 O 0.2621(3) 0.5172(3) 0.2481(3) 0.150(2) Uani 1 1 d . . . . .
Cl2 Cl 0.83069(7) 0.87676(7) 0.48215(6) 0.0790(3) Uani 1 1 d . . . . .
O5 O 0.8110(3) 0.7974(2) 0.4389(2) 0.1213(14) Uani 1 1 d . . . . .
O6 O 0.8496(4) 0.9474(3) 0.4304(4) 0.176(2) Uani 1 1 d . . . . .
O7 O 0.7594(3) 0.9036(4) 0.5245(3) 0.157(2) Uani 1 1 d . . . . .
O8 O 0.9080(3) 0.8641(3) 0.5302(3) 0.1433(17) Uani 1 1 d . . . . .

loop_
_atom_site_aniso_label
_atom_site_aniso_U_11
_atom_site_aniso_U_22
_atom_site_aniso_U_33
_atom_site_aniso_U_23
_atom_site_aniso_U_13
_atom_site_aniso_U_12
Fe1 0.0427(3) 0.0512(3) 0.0413(2) -0.00087(17) -0.00121(18) 0.00379(18)
N1 0.0528(14) 0.0572(15) 0.0518(14) -0.0068(11) -0.0005(11) 0.0026(11)
N2 0.0578(16) 0.086(2) 0.0549(15) 0.0011(14) -0.0084(12) 0.0088(15)
N3 0.0634(15) 0.0587(15) 0.0503(13) 0.0028(11) -0.0021(11) -0.0012(12)
N4 0.083(2) 0.0666(18) 0.0573(15) 0.0098(13) 0.0039(14) 0.0110(15)
N5 0.0419(12) 0.0541(13) 0.0435(11) 0.0034(10) -0.0012(9) 0.0002(10)
N6 0.0571(14) 0.0575(15) 0.0460(12) -0.0017(11) -0.0041(11) -0.0052(12)
N7 0.0450(12) 0.0506(13) 0.0502(12) 0.0008(10) 0.0027(10) 0.0059(10)
N8 0.0667(17) 0.0689(17) 0.0532(14) -0.0050(12) 0.0124(12) 0.0029(13)
N9 0.0449(12) 0.0535(13) 0.0462(12) -0.0009(10) 0.0035(10) 0.0004(10)
N10 0.0544(14) 0.0540(14) 0.0512(13) -0.0068(11) 0.0005(11) 0.0072(11)
N11 0.0525(14) 0.0693(17) 0.0432(12) 0.0006(11) 0.0031(10) 0.0003(12)
N12 0.0747(19) 0.085(2) 0.0744(19) -0.0066(16) 0.0303(15) 0.0127(17)
C1 0.0526(17) 0.069(2) 0.0545(16) -0.0175(14) 0.0054(13) 0.0011(15)
C2 0.068(2) 0.063(2) 0.076(2) -0.0144(17) 0.0150(17) -0.0045(17)
C3 0.077(3) 0.084(3) 0.091(3) -0.032(2) 0.020(2) -0.020(2)
C4 0.067(2) 0.124(4) 0.088(3) -0.041(3) 0.008(2) -0.023(3)
C5 0.063(2) 0.114(4) 0.075(2) -0.025(2) -0.0063(18) -0.005(2)
C6 0.0516(17) 0.089(3) 0.0539(17) -0.0142(17) -0.0012(14) 0.0020(17)
C7 0.0536(16) 0.0641(19) 0.0447(14) -0.0010(13) 0.0015(12) 0.0079(14)
C8 0.084(3) 0.106(3) 0.087(3) 0.014(3) -0.025(2) 0.021(3)
C9 0.0641(18) 0.0618(18) 0.0437(14) 0.0042(13) 0.0049(13) 0.0070(15)
C10 0.106(3) 0.057(2) 0.065(2) 0.0109(16) 0.007(2) 0.006(2)
C11 0.105(3) 0.060(2) 0.062(2) 0.0052(16) 0.002(2) -0.013(2)
C12 0.084(2) 0.061(2) 0.0576(18) 0.0056(15) -0.0071(17) -0.0091(18)
C13 0.0443(14) 0.0563(16) 0.0508(15) 0.0102(13) -0.0039(12) -0.0035(12)
C14 0.0458(16) 0.081(2) 0.0556(17) 0.0110(16) 0.0007(13) -0.0018(15)
C15 0.0445(17) 0.098(3) 0.076(2) 0.022(2) 0.0015(15) -0.0071(17)
C16 0.0525(19) 0.095(3) 0.081(2) 0.019(2) -0.0170(17) -0.0194(19)
C17 0.064(2) 0.078(2) 0.068(2) 0.0078(17) -0.0193(17) -0.0165(18)
C18 0.0569(17) 0.0582(18) 0.0513(16) 0.0071(13) -0.0078(13) -0.0067(14)
C19 0.0496(15) 0.0473(14) 0.0451(14) 0.0045(11) -0.0001(11) 0.0006(12)
C20 0.089(3) 0.084(3) 0.0498(17) -0.0138(17) -0.0056(17) -0.001(2)
C21 0.0520(15) 0.0456(14) 0.0471(14) 0.0040(11) 0.0041(12) 0.0009(12)
C22 0.067(2) 0.079(2) 0.067(2) -0.0065(18) 0.0199(17) 0.0086(18)
C23 0.0523(17) 0.073(2) 0.072(2) 0.0075(17) 0.0149(15) 0.0122(16)
C24 0.0438(15) 0.0630(19) 0.0630(17) 0.0063(15) 0.0013(13) 0.0054(13)
C25 0.0485(14) 0.0517(16) 0.0449(14) -0.0012(12) -0.0020(11) -0.0035(12)
C26 0.0513(16) 0.0620(18) 0.0558(16) 0.0000(14) 0.0067(13) -0.0007(14)
C27 0.0623(19) 0.074(2) 0.0565(17) 0.0029(16) 0.0095(14) -0.0065(16)
C28 0.072(2) 0.069(2) 0.0592(18) 0.0121(16) 0.0033(16) -0.0083(17)
C29 0.069(2) 0.0573(19) 0.0649(19) 0.0061(15) -0.0014(16) 0.0033(16)
C30 0.0528(16) 0.0536(16) 0.0494(15) -0.0046(12) -0.0034(12) -0.0010(13)
C31 0.0453(14) 0.0565(17) 0.0466(14) -0.0071(12) 0.0003(11) 0.0012(12)
C32 0.073(2) 0.064(2) 0.075(2) -0.0068(17) 0.0047(17) 0.0215(18)
C33 0.0505(15) 0.0638(18) 0.0454(14) -0.0065(13) 0.0031(12) 0.0002(14)
C34 0.083(3) 0.100(3) 0.078(2) -0.008(2) 0.038(2) 0.007(2)
C35 0.080(2) 0.109(3) 0.0543(19) 0.001(2) 0.0209(18) -0.006(2)
C36 0.069(2) 0.086(2) 0.0486(17) 0.0089(16) 0.0055(15) -0.0053(19)
Cl1 0.0601(5) 0.0827(6) 0.0782(6) -0.0060(4) -0.0035(4) 0.0017(4)
O1 0.155(4) 0.197(5) 0.117(3) 0.052(3) -0.029(3) -0.031(4)
O2 0.079(3) 0.391(11) 0.163(5) -0.078(6) 0.028(3) 0.014(4)
O4 0.117(3) 0.089(2) 0.178(4) -0.002(3) -0.016(3) -0.004(2)
O3 0.127(3) 0.118(3) 0.195(5) -0.073(3) -0.066(3) 0.020(3)
Cl2 0.0871(6) 0.0673(5) 0.0816(6) -0.0071(4) -0.0013(5) 0.0033(4)
O5 0.193(4) 0.074(2) 0.091(2) -0.0155(17) -0.030(2) 0.001(2)
O6 0.224(6) 0.088(3) 0.225(6) 0.052(3) 0.076(5) 0.024(3)
O7 0.104(3) 0.240(6) 0.128(3) -0.064(4) 0.027(3) -0.019(3)
O8 0.128(3) 0.139(4) 0.155(4) -0.024(3) -0.050(3) 0.010(3)

loop_
_atom_type_symbol
_atom_type_description
_atom_type_scat_dispersion_real
_atom_type_scat_dispersion_imag
_atom_type_scat_source
C C 0.0181 0.0091 'International Tables Vol C Tables 4.2.6.8 and 6.1.1.4'
H H 0.0000 0.0000 'International Tables Vol C Tables 4.2.6.8 and 6.1.1.4'
Cl Cl 0.3639 0.7018 'International Tables Vol C Tables 4.2.6.8 and 6.1.1.4'
Fe Fe -1.1336 3.1974 'International Tables Vol C Tables 4.2.6.8 and 6.1.1.4'
N N 0.0311 0.0180 'International Tables Vol C Tables 4.2.6.8 and 6.1.1.4'
O O 0.0492 0.0322 'International Tables Vol C Tables 4.2.6.8 and 6.1.1.4'

loop_
_exptl_crystal_face_index_h
_exptl_crystal_face_index_k
_exptl_crystal_face_index_l
_exptl_crystal_face_perp_dist
-1 1 -1 0.0919
-3 -5 0 0.1382
-2 2 5 0.0767
2 5 4 0.0804
5 1 2 0.1197
0 -1 -1 0.1184
3 -3 2 0.0914
-1 0 0 0.1061
-1 0 2 0.0916
0 0 -1 0.1008

loop_
_geom_angle_atom_site_label_1
_geom_angle_atom_site_label_2
_geom_angle_atom_site_label_3
_geom_angle
_geom_angle_site_symmetry_1
_geom_angle_site_symmetry_3
_geom_angle_publ_flag
N1 Fe1 N3 74.65(10) . . ?
N1 Fe1 N5 158.90(10) . . ?
N1 Fe1 N7 92.66(10) . . ?
N1 Fe1 N9 105.33(10) . . ?
N1 Fe1 N11 95.03(10) . . ?
N5 Fe1 N3 87.03(9) . . ?
N5 Fe1 N7 75.50(9) . . ?
N5 Fe1 N9 93.63(9) . . ?
N5 Fe1 N11 98.55(9) . . ?
N7 Fe1 N3 86.30(10) . . ?
N9 Fe1 N3 176.31(9) . . ?
N9 Fe1 N7 97.38(9) . . ?
N9 Fe1 N11 75.94(10) . . ?
N11 Fe1 N3 100.38(10) . . ?
N11 Fe1 N7 170.93(9) . . ?
C1 N1 Fe1 136.4(2) . . ?
C7 N1 Fe1 116.7(2) . . ?
C7 N1 C1 106.4(3) . . ?
C6 N2 C8 124.1(3) . . ?
C7 N2 C6 106.9(3) . . ?
C7 N2 C8 128.9(4) . . ?
C9 N3 Fe1 114.7(2) . . ?
C9 N3 C12 116.2(3) . . ?
C12 N3 Fe1 127.7(2) . . ?
C9 N4 C10 116.5(3) . . ?
C13 N5 Fe1 138.7(2) . . ?
C19 N5 Fe1 115.26(18) . . ?
C19 N5 C13 106.0(2) . . ?
C18 N6 C20 124.9(3) . . ?
C19 N6 C18 106.3(2) . . ?
C19 N6 C20 128.9(3) . . ?
C21 N7 Fe1 116.25(19) . . ?
C24 N7 Fe1 127.5(2) . . ?
C24 N7 C21 116.0(3) . . ?
C21 N8 C22 115.7(3) . . ?
C25 N9 Fe1 138.8(2) . . ?
C31 N9 Fe1 114.8(2) . . ?
C31 N9 C25 105.5(3) . . ?
C30 N10 C32 123.3(3) . . ?
C31 N10 C30 106.3(2) . . ?
C31 N10 C32 130.4(3) . . ?
C33 N11 Fe1 115.81(19) . . ?
C33 N11 C36 116.8(3) . . ?
C36 N11 Fe1 127.3(3) . . ?
C33 N12 C34 114.9(4) . . ?
N1 C1 C2 130.6(3) . . ?
N1 C1 C6 108.5(3) . . ?
C6 C1 C2 120.9(3) . . ?
C1 C2 H2 121.8 . . ?
C3 C2 C1 116.4(4) . . ?
C3 C2 H2 121.8 . . ?
C2 C3 H3 118.9 . . ?
C2 C3 C4 122.2(5) . . ?
C4 C3 H3 118.9 . . ?
C3 C4 H4 119.0 . . ?
C5 C4 C3 122.1(4) . . ?
C5 C4 H4 119.0 . . ?
C4 C5 H5 122.1 . . ?
C4 C5 C6 115.9(4) . . ?
C6 C5 H5 122.1 . . ?
N2 C6 C1 106.4(3) . . ?
N2 C6 C5 131.0(4) . . ?
C5 C6 C1 122.5(4) . . ?
N1 C7 N2 111.8(3) . . ?
N1 C7 C9 119.9(3) . . ?
N2 C7 C9 128.2(3) . . ?
N2 C8 H8A 109.5 . . ?
N2 C8 H8B 109.5 . . ?
N2 C8 H8C 109.5 . . ?
H8A C8 H8B 109.5 . . ?
H8A C8 H8C 109.5 . . ?
H8B C8 H8C 109.5 . . ?
N3 C9 C7 113.2(3) . . ?
N4 C9 N3 125.9(3) . . ?
N4 C9 C7 120.7(3) . . ?
N4 C10 H10 118.9 . . ?
N4 C10 C11 122.3(4) . . ?
C11 C10 H10 118.9 . . ?
C10 C11 H11 121.6 . . ?
C10 C11 C12 116.8(4) . . ?
C12 C11 H11 121.6 . . ?
N3 C12 C11 122.3(3) . . ?
N3 C12 H12 118.9 . . ?
C11 C12 H12 118.9 . . ?
N5 C13 C14 130.9(3) . . ?
N5 C13 C18 108.1(3) . . ?
C14 C13 C18 121.0(3) . . ?
C13 C14 H14 121.4 . . ?
C15 C14 C13 117.1(3) . . ?
C15 C14 H14 121.4 . . ?
C14 C15 H15 119.2 . . ?
C14 C15 C16 121.5(4) . . ?
C16 C15 H15 119.2 . . ?
C15 C16 H16 118.7 . . ?
C17 C16 C15 122.5(3) . . ?
C17 C16 H16 118.7 . . ?
C16 C17 H17 121.8 . . ?
C16 C17 C18 116.4(3) . . ?
C18 C17 H17 121.8 . . ?
N6 C18 C13 107.0(3) . . ?
N6 C18 C17 131.6(3) . . ?
C17 C18 C13 121.5(3) . . ?
N5 C19 N6 112.6(3) . . ?
N5 C19 C21 119.8(3) . . ?
N6 C19 C21 127.3(3) . . ?
N6 C20 H20A 109.5 . . ?
N6 C20 H20B 109.5 . . ?
N6 C20 H20C 109.5 . . ?
H20A C20 H20B 109.5 . . ?
H20A C20 H20C 109.5 . . ?
H20B C20 H20C 109.5 . . ?
N7 C21 C19 113.0(2) . . ?
N8 C21 N7 126.6(3) . . ?
N8 C21 C19 120.3(3) . . ?
N8 C22 H22 118.7 . . ?
N8 C22 C23 122.7(3) . . ?
C23 C22 H22 118.7 . . ?
C22 C23 H23 121.4 . . ?
C22 C23 C24 117.1(3) . . ?
C24 C23 H23 121.4 . . ?
N7 C24 C23 121.8(3) . . ?
N7 C24 H24 119.1 . . ?
C23 C24 H24 119.1 . . ?
N9 C25 C30 108.7(3) . . ?
C26 C25 N9 130.9(3) . . ?
C26 C25 C30 120.4(3) . . ?
C25 C26 H26 121.3 . . ?
C27 C26 C25 117.3(3) . . ?
C27 C26 H26 121.3 . . ?
C26 C27 H27 119.2 . . ?
C26 C27 C28 121.7(3) . . ?
C28 C27 H27 119.2 . . ?
C27 C28 H28 119.2 . . ?
C29 C28 C27 121.6(3) . . ?
C29 C28 H28 119.2 . . ?
C28 C29 H29 121.8 . . ?
C28 C29 C30 116.4(3) . . ?
C30 C29 H29 121.8 . . ?
N10 C30 C25 106.7(3) . . ?
N10 C30 C29 130.8(3) . . ?
C29 C30 C25 122.5(3) . . ?
N9 C31 N10 112.8(3) . . ?
N9 C31 C33 119.0(3) . . ?
N10 C31 C33 128.2(3) . . ?
N10 C32 H32A 109.5 . . ?
N10 C32 H32B 109.5 . . ?
N10 C32 H32C 109.5 . . ?
H32A C32 H32B 109.5 . . ?
H32A C32 H32C 109.5 . . ?
H32B C32 H32C 109.5 . . ?
N11 C33 C31 113.6(3) . . ?
N12 C33 N11 126.1(3) . . ?
N12 C33 C31 120.3(3) . . ?
N12 C34 H34 118.3 . . ?
N12 C34 C35 123.5(4) . . ?
C35 C34 H34 118.3 . . ?
C34 C35 H35 121.1 . . ?
C34 C35 C36 117.8(4) . . ?
C36 C35 H35 121.1 . . ?
N11 C36 C35 120.8(4) . . ?
N11 C36 H36 119.6 . . ?
C35 C36 H36 119.6 . . ?
O1 Cl1 O4 102.8(4) . . ?
O2 Cl1 O1 107.3(4) . . ?
O2 Cl1 O4 111.3(4) . . ?
O2 Cl1 O3 118.6(4) . . ?
O3 Cl1 O1 107.3(4) . . ?
O3 Cl1 O4 108.3(3) . . ?
O5 Cl2 O6 108.9(3) . . ?
O7 Cl2 O5 111.9(3) . . ?
O7 Cl2 O6 108.4(4) . . ?
O8 Cl2 O5 109.8(3) . . ?
O8 Cl2 O6 106.1(4) . . ?
O8 Cl2 O7 111.5(3) . . ?

loop_
_geom_bond_atom_site_label_1
_geom_bond_atom_site_label_2
_geom_bond_distance
_geom_bond_site_symmetry_2
_geom_bond_publ_flag
Fe1 N1 2.110(3) . ?
Fe1 N3 2.263(3) . ?
Fe1 N5 2.130(2) . ?
Fe1 N7 2.195(2) . ?
Fe1 N9 2.131(3) . ?
Fe1 N11 2.175(3) . ?
N1 C1 1.377(4) . ?
N1 C7 1.328(4) . ?
N2 C6 1.379(5) . ?
N2 C7 1.351(4) . ?
N2 C8 1.467(5) . ?
N3 C9 1.337(4) . ?
N3 C12 1.343(4) . ?
N4 C9 1.320(4) . ?
N4 C10 1.344(5) . ?
N5 C13 1.384(4) . ?
N5 C19 1.328(4) . ?
N6 C18 1.378(4) . ?
N6 C19 1.354(4) . ?
N6 C20 1.458(4) . ?
N7 C21 1.343(4) . ?
N7 C24 1.341(4) . ?
N8 C21 1.318(4) . ?
N8 C22 1.344(5) . ?
N9 C25 1.392(4) . ?
N9 C31 1.330(4) . ?
N10 C30 1.382(4) . ?
N10 C31 1.357(4) . ?
N10 C32 1.467(4) . ?
N11 C33 1.345(4) . ?
N11 C36 1.348(4) . ?
N12 C33 1.336(4) . ?
N12 C34 1.348(5) . ?
C1 C2 1.396(5) . ?
C1 C6 1.391(5) . ?
C2 H2 0.9300 . ?
C2 C3 1.372(5) . ?
C3 H3 0.9300 . ?
C3 C4 1.397(7) . ?
C4 H4 0.9300 . ?
C4 C5 1.374(7) . ?
C5 H5 0.9300 . ?
C5 C6 1.390(5) . ?
C7 C9 1.462(5) . ?
C8 H8A 0.9600 . ?
C8 H8B 0.9600 . ?
C8 H8C 0.9600 . ?
C10 H10 0.9300 . ?
C10 C11 1.370(6) . ?
C11 H11 0.9300 . ?
C11 C12 1.370(5) . ?
C12 H12 0.9300 . ?
C13 C14 1.388(4) . ?
C13 C18 1.400(4) . ?
C14 H14 0.9300 . ?
C14 C15 1.376(5) . ?
C15 H15 0.9300 . ?
C15 C16 1.390(6) . ?
C16 H16 0.9300 . ?
C16 C17 1.365(6) . ?
C17 H17 0.9300 . ?
C17 C18 1.399(5) . ?
C19 C21 1.461(4) . ?
C20 H20A 0.9600 . ?
C20 H20B 0.9600 . ?
C20 H20C 0.9600 . ?
C22 H22 0.9300 . ?
C22 C23 1.368(6) . ?
C23 H23 0.9300 . ?
C23 C24 1.373(5) . ?
C24 H24 0.9300 . ?
C25 C26 1.387(4) . ?
C25 C30 1.394(4) . ?
C26 H26 0.9300 . ?
C26 C27 1.381(5) . ?
C27 H27 0.9300 . ?
C27 C28 1.396(5) . ?
C28 H28 0.9300 . ?
C28 C29 1.375(5) . ?
C29 H29 0.9300 . ?
C29 C30 1.390(5) . ?
C31 C33 1.465(4) . ?
C32 H32A 0.9600 . ?
C32 H32B 0.9600 . ?
C32 H32C 0.9600 . ?
C34 H34 0.9300 . ?
C34 C35 1.355(7) . ?
C35 H35 0.9300 . ?
C35 C36 1.377(6) . ?
C36 H36 0.9300 . ?
Cl1 O1 1.398(4) . ?
Cl1 O2 1.366(5) . ?
Cl1 O4 1.436(4) . ?
Cl1 O3 1.397(4) . ?
Cl2 O5 1.404(3) . ?
Cl2 O6 1.408(5) . ?
Cl2 O7 1.390(4) . ?
Cl2 O8 1.387(4) . ?

loop_
_exptl_oxdiff_crystal_face_indexfrac_h
_exptl_oxdiff_crystal_face_indexfrac_k
_exptl_oxdiff_crystal_face_indexfrac_l
_exptl_oxdiff_crystal_face_x
_exptl_oxdiff_crystal_face_y
_exptl_oxdiff_crystal_face_z
-1.0000 0.9998 -0.9999 -0.1315 0.0499 -0.1056
-2.9968 -5.0124 0.0075 0.0248 -0.5986 -0.1118
-2.0035 2.0047 4.9922 -0.3324 0.0037 0.4064
1.9949 5.0140 3.9883 -0.1497 0.4914 0.4398
4.9980 1.0092 1.9950 0.3505 0.3220 0.3081
0.0011 -1.0025 -0.9975 0.0660 -0.0746 -0.0957
3.0006 -3.0002 2.0009 0.4044 -0.1359 0.2286
-0.9999 -0.0012 0.0003 -0.0853 -0.0522 -0.0248
-1.0009 0.0002 1.9980 -0.1051 -0.0797 0.1516
0.0005 -0.0007 -0.9989 0.0099 0.0137 -0.0882
